data_1554424
loop_
_publ_author_name
'Cao, Zhong-Yan'
'Wang, Wenmin'
'Liao, Kui'
'Wang, Xiaoming'
'Zhou, Jian'
'Ma, Jing'

_publ_section_title
;
 Catalytic enantioselective synthesis of cyclopropanes featuring vicinal
 all-carbon quaternary stereocenters with a CH2F group; study of the
 influence of C--F&#x22EF;H--N interactions on reactivity
;
_journal_issue 20
_journal_name_full 'Organic Chemistry Frontiers'
_journal_page_first 2960
_journal_paper_doi 10.1039/C8QO00842F
_journal_volume 5
_journal_year 2018
_chemical_absolute_configuration ad
_chemical_formula_sum 'C27 H25 F N2 O5 S'
_chemical_formula_weight 508.55
_space_group_IT_number 4
_space_group_name_Hall 'P 2yb'
_space_group_name_H-M_alt 'P 1 21 1'
_symmetry_cell_setting monoclinic
_symmetry_space_group_name_H-M 'P 1 21 1'
_atom_sites_solution_hydrogens geom
_atom_sites_solution_primary direct
_atom_sites_solution_secondary difmap
_audit_creation_method SHELXL-97
_audit_update_record
;
2018-03-24 deposited with the CCDC.
2018-09-13 downloaded from the CCDC.
;
_cell_angle_alpha 90.00
_cell_angle_beta 105.381(5)
_cell_angle_gamma 90.00
_cell_formula_units_Z 2
_cell_length_a 13.420(2)
_cell_length_b 5.3749(8)
_cell_length_c 17.821(3)
_cell_measurement_temperature 296(2)
_cell_volume 1239.4(3)
_computing_structure_refinement 'SHELXL-97 (Sheldrick, 2008)'
_computing_structure_solution 'SHELXS-97 (Sheldrick, 2008)'
_diffrn_ambient_temperature 296(2)
_diffrn_measured_fraction_theta_full 0.997
_diffrn_measured_fraction_theta_max 0.997
_diffrn_radiation_monochromator graphite
_diffrn_radiation_source 'fine-focus sealed tube'
_diffrn_radiation_type MoK\a
_diffrn_radiation_wavelength 0.71073
_diffrn_reflns_av_R_equivalents 0.0688
_diffrn_reflns_av_sigmaI/netI 0.0771
_diffrn_reflns_limit_h_max 15
_diffrn_reflns_limit_h_min -14
_diffrn_reflns_limit_k_max 6
_diffrn_reflns_limit_k_min -6
_diffrn_reflns_limit_l_max 21
_diffrn_reflns_limit_l_min -21
_diffrn_reflns_number 14532
_diffrn_reflns_theta_full 25.00
_diffrn_reflns_theta_max 25.00
_diffrn_reflns_theta_min 1.57
_exptl_absorpt_coefficient_mu 0.179
_exptl_absorpt_correction_T_max 0.9840
_exptl_absorpt_correction_T_min 0.9334
_exptl_absorpt_correction_type multi-scan
_exptl_absorpt_process_details sadabs
_exptl_crystal_colour colorless
_exptl_crystal_density_diffrn 1.363
_exptl_crystal_density_method 'not measured'
_exptl_crystal_description block
_exptl_crystal_F_000 532
_exptl_crystal_size_max 0.39
_exptl_crystal_size_mid 0.17
_exptl_crystal_size_min 0.09
_refine_diff_density_max 0.392
_refine_diff_density_min -0.300
_refine_diff_density_rms 0.049
_refine_ls_abs_structure_details 'Flack H D (1983), Acta Cryst. A39, 876-881'
_refine_ls_abs_structure_Flack -0.02(18)
_refine_ls_extinction_method none
_refine_ls_goodness_of_fit_ref 1.024
_refine_ls_hydrogen_treatment constr
_refine_ls_matrix_type full
_refine_ls_number_parameters 325
_refine_ls_number_reflns 4154
_refine_ls_number_restraints 22
_refine_ls_restrained_S_all 1.040
_refine_ls_R_factor_all 0.1349
_refine_ls_R_factor_gt 0.0661
_refine_ls_shift/su_max 0.000
_refine_ls_shift/su_mean 0.000
_refine_ls_structure_factor_coef Fsqd
_refine_ls_weighting_details 'calc w=1/[\s^2^(Fo^2^)+(0.0987P)^2^+0.1454P] where P=(Fo^2^+2Fc^2^)/3'
_refine_ls_weighting_scheme calc
_refine_ls_wR_factor_gt 0.1551
_refine_ls_wR_factor_ref 0.1967
_reflns_number_gt 2290
_reflns_number_total 4154
_reflns_threshold_expression >2sigma(I)
_cod_data_source_file c8qo00842f6.cif
_cod_data_source_block z
_cod_depositor_comments
;
The following automatic conversions were performed:

data item '_symmetry_cell_setting' value 'Monoclinic' was changed to
'monoclinic' in accordance with the
/home/saulius/struct/COD-crude-data/automatic-downloads/DataCite-retrospective/RSC/depositions/lib/dictionaries/cif_core.dic
dictionary named 'cif_core.dic' version 2.4.2 last updated on
2011-04-26.

Automatic conversion script
Id: cif_fix_values 6909 2019-04-08 15:41:33Z antanas 
;
_cod_original_cell_volume 1239.5(3)
_cod_original_sg_symbol_H-M P2(1)
_cod_database_code 1554424

loop_
_symmetry_equiv_pos_as_xyz
'x, y, z'
'-x, y+1/2, -z'

loop_
_atom_site_label
_atom_site_type_symbol
_atom_site_fract_x
_atom_site_fract_y
_atom_site_fract_z
_atom_site_U_iso_or_equiv
_atom_site_adp_type
_atom_site_occupancy
_atom_site_symmetry_multiplicity
_atom_site_calc_flag
_atom_site_refinement_flags
S1 S 0.42560(12) 0.4336(3) 0.14491(8) 0.0676(5) Uani 1 1 d .
O1 O 0.3690(3) 0.5947(9) 0.1818(2) 0.0819(13) Uani 1 1 d .
O2 O 0.4952(3) 0.5321(8) 0.1043(2) 0.0769(13) Uani 1 1 d .
O3 O 0.1752(5) -0.4349(17) -0.0928(4) 0.153(3) Uani 1 1 d .
O4 O 0.0692(5) -0.3673(16) -0.0278(4) 0.144(3) Uani 1 1 d .
O5 O 0.6026(3) 0.0833(9) 0.1459(2) 0.0741(12) Uani 1 1 d .
F1 F 0.8168(3) 0.2829(8) 0.2859(2) 0.0980(13) Uani 1 1 d .
N1 N 0.4942(3) 0.2511(10) 0.2153(2) 0.0618(13) Uani 1 1 d .
C1 C 0.7532(4) 0.1408(12) 0.4427(3) 0.0667(17) Uani 1 1 d .
H1A H 0.7075 0.2637 0.4177 0.080 Uiso 1 1 calc R
C2 C 0.7997(5) 0.1584(16) 0.5209(3) 0.089(2) Uani 1 1 d .
H2A H 0.7833 0.2916 0.5487 0.107 Uiso 1 1 calc R
C3 C 0.8703(5) -0.0162(16) 0.5594(4) 0.082(2) Uani 1 1 d .
C4 C 0.8907(5) -0.2073(17) 0.5172(4) 0.090(2) Uani 1 1 d .
H4A H 0.9390 -0.3252 0.5419 0.109 Uiso 1 1 calc R
C5 C 0.8434(4) -0.2369(13) 0.4392(3) 0.0729(18) Uani 1 1 d .
H5A H 0.8582 -0.3754 0.4128 0.088 Uiso 1 1 calc R
C6 C 0.7747(4) -0.0632(13) 0.4006(3) 0.0570(13) Uani 1 1 d .
C7 C 0.7313(4) -0.0775(13) 0.3136(3) 0.0568(13) Uani 1 1 d .
C8 C 0.6700(4) -0.2940(12) 0.2765(3) 0.0706(17) Uani 1 1 d .
H8A H 0.6584 -0.4263 0.3103 0.085 Uiso 1 1 calc R
H8B H 0.6792 -0.3502 0.2271 0.085 Uiso 1 1 calc R
C9 C 0.6119(4) -0.0490(13) 0.2770(3) 0.0561(14) Uani 1 1 d .
C10 C 0.5747(4) 0.0930(12) 0.2045(3) 0.0551(14) Uani 1 1 d .
C11 C 0.4690(4) 0.1776(12) 0.2867(3) 0.0600(15) Uani 1 1 d .
C12 C 0.5372(4) -0.0061(12) 0.3229(3) 0.0605(16) Uani 1 1 d .
C13 C 0.5264(5) -0.1135(13) 0.3903(3) 0.0706(19) Uani 1 1 d .
H13A H 0.5713 -0.2381 0.4151 0.085 Uiso 1 1 calc R
C14 C 0.4465(6) -0.0308(19) 0.4205(4) 0.090(2) Uani 1 1 d .
H14A H 0.4370 -0.1032 0.4655 0.108 Uiso 1 1 calc R
C15 C 0.3817(5) 0.1570(19) 0.3844(4) 0.096(3) Uani 1 1 d .
H15A H 0.3306 0.2146 0.4065 0.115 Uiso 1 1 calc R
C16 C 0.3910(5) 0.2601(15) 0.3168(4) 0.082(2) Uani 1 1 d .
H16A H 0.3456 0.3832 0.2917 0.099 Uiso 1 1 calc R
C17 C 0.3411(4) 0.2241(12) 0.0851(3) 0.0588(15) Uani 1 1 d .
C18 C 0.3702(4) 0.0994(14) 0.0269(3) 0.0673(17) Uani 1 1 d .
H18A H 0.4333 0.1357 0.0171 0.081 Uiso 1 1 calc R
C19 C 0.3067(5) -0.0787(16) -0.0168(3) 0.0740(18) Uani 1 1 d .
H19A H 0.3262 -0.1649 -0.0559 0.089 Uiso 1 1 calc R
C20 C 0.2134(5) -0.1253(13) -0.0009(4) 0.0693(19) Uani 1 1 d .
C21 C 0.1817(5) 0.0001(16) 0.0553(4) 0.082(2) Uani 1 1 d .
H21A H 0.1175 -0.0322 0.0638 0.098 Uiso 1 1 calc R
C22 C 0.2463(5) 0.1745(15) 0.0990(3) 0.075(2) Uani 1 1 d .
H22A H 0.2265 0.2598 0.1381 0.090 Uiso 1 1 calc R
C23 C 0.8015(5) 0.0331(14) 0.2691(4) 0.0724(18) Uani 1 1 d .
H23A H 0.8674 -0.0528 0.2828 0.087 Uiso 1 1 calc R
H23B H 0.7710 0.0116 0.2137 0.087 Uiso 1 1 calc R
C24 C 0.9270(7) 0.012(3) 0.6464(5) 0.170(6) Uani 1 1 d DU
H24A H 0.9465 -0.1534 0.6672 0.204 Uiso 1 1 calc R
H24B H 0.9905 0.1030 0.6500 0.204 Uiso 1 1 calc R
C25 C 0.8737(11) 0.132(4) 0.6959(6) 0.267(9) Uani 1 1 d DU
H25A H 0.8165 0.0227 0.6969 0.321 Uiso 1 1 calc R
H25B H 0.8433 0.2800 0.6681 0.321 Uiso 1 1 calc R
C26 C 0.9202(13) 0.215(5) 0.7815(7) 0.275(10) Uani 1 1 d DU
H26A H 0.9625 0.3625 0.7838 0.330 Uiso 1 1 calc R
H26B H 0.8659 0.2500 0.8066 0.330 Uiso 1 1 calc R
C27 C 0.9830(14) 0.004(5) 0.8186(9) 0.305(13) Uani 1 1 d DU
H27A H 1.0137 0.0410 0.8725 0.457 Uiso 1 1 calc R
H27B H 1.0364 -0.0274 0.7930 0.457 Uiso 1 1 calc R
H27C H 0.9400 -0.1412 0.8147 0.457 Uiso 1 1 calc R
N2 N 0.1480(5) -0.3221(16) -0.0447(4) 0.098(2) Uani 1 1 d .

loop_
_atom_site_aniso_label
_atom_site_aniso_U_11
_atom_site_aniso_U_22
_atom_site_aniso_U_33
_atom_site_aniso_U_23
_atom_site_aniso_U_13
_atom_site_aniso_U_12
S1 0.0693(10) 0.0628(10) 0.0631(8) 0.0066(9) 0.0044(7) 0.0089(10)
O1 0.093(3) 0.069(3) 0.076(3) -0.003(2) 0.008(2) 0.023(3)
O2 0.074(3) 0.073(3) 0.080(3) 0.025(2) 0.015(2) -0.012(2)
O3 0.134(5) 0.206(8) 0.134(5) -0.088(5) 0.064(4) -0.062(5)
O4 0.093(4) 0.188(8) 0.156(5) -0.059(5) 0.040(4) -0.047(5)
O5 0.073(3) 0.089(3) 0.060(2) 0.011(2) 0.017(2) 0.009(2)
F1 0.097(3) 0.086(3) 0.120(3) 0.005(2) 0.045(2) -0.011(2)
N1 0.055(3) 0.068(3) 0.057(3) 0.007(2) 0.004(2) 0.007(3)
C1 0.069(4) 0.066(4) 0.057(3) -0.002(3) 0.003(3) 0.002(3)
C2 0.089(5) 0.106(6) 0.063(4) -0.010(4) 0.004(4) 0.011(5)
C3 0.074(4) 0.104(7) 0.060(4) -0.003(4) 0.002(3) 0.006(4)
C4 0.079(5) 0.101(6) 0.079(5) 0.029(4) -0.001(4) 0.026(5)
C5 0.069(4) 0.066(4) 0.073(4) 0.013(3) 0.000(3) 0.014(4)
C6 0.058(3) 0.055(3) 0.054(3) -0.001(3) 0.009(2) -0.012(3)
C7 0.055(3) 0.057(3) 0.054(3) -0.005(3) 0.006(3) 0.003(3)
C8 0.083(4) 0.057(4) 0.062(3) 0.000(3) 0.002(3) 0.009(4)
C9 0.054(3) 0.057(3) 0.051(3) -0.004(3) 0.003(2) 0.002(3)
C10 0.052(3) 0.062(4) 0.046(3) 0.000(3) 0.004(3) -0.001(3)
C11 0.052(3) 0.069(4) 0.055(3) 0.001(3) 0.007(3) -0.004(3)
C12 0.058(3) 0.071(5) 0.047(3) 0.004(3) 0.004(3) -0.009(3)
C13 0.074(4) 0.071(5) 0.063(3) 0.014(3) 0.012(3) -0.010(4)
C14 0.085(5) 0.123(7) 0.068(4) 0.009(5) 0.029(4) -0.008(5)
C15 0.075(5) 0.146(8) 0.073(4) 0.005(5) 0.030(4) 0.014(6)
C16 0.063(4) 0.106(6) 0.079(4) 0.009(4) 0.022(3) 0.018(4)
C17 0.052(3) 0.065(4) 0.052(3) 0.006(3) 0.001(3) 0.013(3)
C18 0.056(4) 0.091(5) 0.054(3) 0.002(3) 0.013(3) -0.011(4)
C19 0.059(4) 0.105(5) 0.058(3) -0.016(4) 0.016(3) 0.009(4)
C20 0.051(4) 0.086(5) 0.066(4) -0.003(3) 0.007(3) -0.002(3)
C21 0.050(4) 0.119(7) 0.082(4) -0.017(4) 0.026(3) -0.005(4)
C22 0.053(4) 0.106(6) 0.069(4) -0.014(4) 0.020(3) 0.006(4)
C23 0.060(4) 0.079(5) 0.076(4) -0.005(3) 0.015(3) 0.018(3)
C24 0.124(7) 0.300(18) 0.069(5) 0.006(8) -0.003(5) 0.057(10)
C25 0.245(13) 0.45(2) 0.084(7) -0.004(13) -0.005(8) 0.064(17)
C26 0.250(17) 0.42(3) 0.126(10) -0.023(15) -0.003(11) 0.04(2)
C27 0.29(2) 0.42(4) 0.182(15) 0.03(2) 0.023(13) 0.04(3)
N2 0.064(4) 0.149(7) 0.084(4) -0.012(5) 0.024(3) -0.021(4)

loop_
_atom_type_symbol
_atom_type_description
_atom_type_scat_dispersion_real
_atom_type_scat_dispersion_imag
_atom_type_scat_source
C C 0.0033 0.0016 'International Tables Vol C Tables 4.2.6.8 and 6.1.1.4'
H H 0.0000 0.0000 'International Tables Vol C Tables 4.2.6.8 and 6.1.1.4'
N N 0.0061 0.0033 'International Tables Vol C Tables 4.2.6.8 and 6.1.1.4'
O O 0.0106 0.0060 'International Tables Vol C Tables 4.2.6.8 and 6.1.1.4'
S S 0.1246 0.1234 'International Tables Vol C Tables 4.2.6.8 and 6.1.1.4'
F F 0.0171 0.0103 'International Tables Vol C Tables 4.2.6.8 and 6.1.1.4'

loop_
_geom_angle_atom_site_label_1
_geom_angle_atom_site_label_2
_geom_angle_atom_site_label_3
_geom_angle
O1 S1 O2 120.7(3)
O1 S1 N1 105.5(2)
O2 S1 N1 107.2(2)
O1 S1 C17 109.6(3)
O2 S1 C17 109.7(3)
N1 S1 C17 102.7(3)
C10 N1 C11 108.5(5)
C10 N1 S1 122.4(4)
C11 N1 S1 127.5(4)
C2 C1 C6 119.6(6)
C2 C1 H1A 120.2
C6 C1 H1A 120.2
C1 C2 C3 121.8(7)
C1 C2 H2A 119.1
C3 C2 H2A 119.1
C4 C3 C2 117.1(6)
C4 C3 C24 121.2(8)
C2 C3 C24 121.7(9)
C3 C4 C5 123.1(7)
C3 C4 H4A 118.4
C5 C4 H4A 118.4
C6 C5 C4 120.0(7)
C6 C5 H5A 120.0
C4 C5 H5A 120.0
C5 C6 C1 118.3(5)
C5 C6 C7 120.6(6)
C1 C6 C7 120.8(5)
C8 C7 C23 115.3(5)
C8 C7 C6 121.2(5)
C23 C7 C6 113.4(5)
C8 C7 C9 60.3(4)
C23 C7 C9 117.1(5)
C6 C7 C9 119.7(4)
C7 C8 C9 62.9(4)
C7 C8 H8A 117.5
C9 C8 H8A 117.5
C7 C8 H8B 117.5
C9 C8 H8B 117.5
H8A C8 H8B 114.5
C10 C9 C12 106.6(5)
C10 C9 C8 119.7(5)
C12 C9 C8 124.1(5)
C10 C9 C7 119.1(5)
C12 C9 C7 123.8(4)
C8 C9 C7 56.9(4)
O5 C10 N1 124.5(5)
O5 C10 C9 129.1(6)
N1 C10 C9 106.4(4)
C16 C11 C12 121.8(6)
C16 C11 N1 129.3(6)
C12 C11 N1 108.8(5)
C13 C12 C11 119.8(6)
C13 C12 C9 131.7(6)
C11 C12 C9 108.5(5)
C12 C13 C14 118.3(7)
C12 C13 H13A 120.9
C14 C13 H13A 120.9
C15 C14 C13 120.6(7)
C15 C14 H14A 119.7
C13 C14 H14A 119.7
C16 C15 C14 121.1(7)
C16 C15 H15A 119.4
C14 C15 H15A 119.4
C15 C16 C11 118.3(7)
C15 C16 H16A 120.8
C11 C16 H16A 120.8
C18 C17 C22 119.9(6)
C18 C17 S1 120.4(5)
C22 C17 S1 119.6(5)
C17 C18 C19 120.6(6)
C17 C18 H18A 119.7
C19 C18 H18A 119.7
C18 C19 C20 118.0(6)
C18 C19 H19A 121.0
C20 C19 H19A 121.0
C21 C20 C19 122.5(6)
C21 C20 N2 119.3(6)
C19 C20 N2 118.2(6)
C20 C21 C22 118.7(6)
C20 C21 H21A 120.6
C22 C21 H21A 120.6
C21 C22 C17 120.2(6)
C21 C22 H22A 119.9
C17 C22 H22A 119.9
F1 C23 C7 110.3(5)
F1 C23 H23A 109.6
C7 C23 H23A 109.6
F1 C23 H23B 109.6
C7 C23 H23B 109.6
H23A C23 H23B 108.1
C25 C24 C3 118.0(8)
C25 C24 H24A 107.8
C3 C24 H24A 107.8
C25 C24 H24B 107.8
C3 C24 H24B 107.8
H24A C24 H24B 107.1
C24 C25 C26 126.9(12)
C24 C25 H25A 105.6
C26 C25 H25A 105.6
C24 C25 H25B 105.6
C26 C25 H25B 105.6
H25A C25 H25B 106.1
C27 C26 C25 104.7(13)
C27 C26 H26A 110.8
C25 C26 H26A 110.8
C27 C26 H26B 110.8
C25 C26 H26B 110.8
H26A C26 H26B 108.9
C26 C27 H27A 109.5
C26 C27 H27B 109.5
H27A C27 H27B 109.5
C26 C27 H27C 109.5
H27A C27 H27C 109.5
H27B C27 H27C 109.5
O3 N2 O4 122.7(8)
O3 N2 C20 120.0(6)
O4 N2 C20 117.3(7)

loop_
_geom_bond_atom_site_label_1
_geom_bond_atom_site_label_2
_geom_bond_distance
S1 O1 1.422(5)
S1 O2 1.427(4)
S1 N1 1.664(5)
S1 C17 1.747(6)
O3 N2 1.185(8)
O4 N2 1.198(7)
O5 C10 1.200(6)
F1 C23 1.379(8)
N1 C10 1.427(7)
N1 C11 1.455(7)
C1 C2 1.370(7)
C1 C6 1.402(8)
C1 H1A 0.9300
C2 C3 1.381(10)
C2 H2A 0.9300
C3 C4 1.343(10)
C3 C24 1.542(9)
C4 C5 1.376(9)
C4 H4A 0.9300
C5 C6 1.363(8)
C5 H5A 0.9300
C6 C7 1.507(7)
C7 C8 1.477(8)
C7 C23 1.505(9)
C7 C9 1.570(7)
C8 C9 1.532(9)
C8 H8A 0.9700
C8 H8B 0.9700
C9 C10 1.470(7)
C9 C12 1.470(7)
C11 C16 1.370(8)
C11 C12 1.385(8)
C12 C13 1.374(8)
C13 C14 1.394(9)
C13 H13A 0.9300
C14 C15 1.376(11)
C14 H14A 0.9300
C15 C16 1.362(9)
C15 H15A 0.9300
C16 H16A 0.9300
C17 C18 1.375(8)
C17 C22 1.384(7)
C18 C19 1.378(9)
C18 H18A 0.9300
C19 C20 1.378(8)
C19 H19A 0.9300
C20 C21 1.367(9)
C20 N2 1.460(9)
C21 C22 1.371(9)
C21 H21A 0.9300
C22 H22A 0.9300
C23 H23A 0.9700
C23 H23B 0.9700
C24 C25 1.428(9)
C24 H24A 0.9700
C24 H24B 0.9700
C25 C26 1.553(9)
C25 H25A 0.9700
C25 H25B 0.9700
C26 C27 1.463(10)
C26 H26A 0.9700
C26 H26B 0.9700
C27 H27A 0.9600
C27 H27B 0.9600
C27 H27C 0.9600

loop_
_geom_torsion_atom_site_label_1
_geom_torsion_atom_site_label_2
_geom_torsion_atom_site_label_3
_geom_torsion_atom_site_label_4
_geom_torsion
O1 S1 N1 C10 -168.7(4)
O2 S1 N1 C10 -39.0(5)
C17 S1 N1 C10 76.5(5)
O1 S1 N1 C11 27.6(5)
O2 S1 N1 C11 157.4(5)
C17 S1 N1 C11 -87.1(5)
C6 C1 C2 C3 2.0(10)
C1 C2 C3 C4 -0.9(11)
C1 C2 C3 C24 176.6(8)
C2 C3 C4 C5 -1.2(12)
C24 C3 C4 C5 -178.7(8)
C3 C4 C5 C6 2.2(11)
C4 C5 C6 C1 -1.0(9)
C4 C5 C6 C7 173.1(6)
C2 C1 C6 C5 -1.0(9)
C2 C1 C6 C7 -175.1(6)
C5 C6 C7 C8 61.1(7)
C1 C6 C7 C8 -124.9(6)
C5 C6 C7 C23 -82.8(7)
C1 C6 C7 C23 91.2(7)
C5 C6 C7 C9 132.3(6)
C1 C6 C7 C9 -53.7(8)
C23 C7 C8 C9 -108.0(5)
C6 C7 C8 C9 108.7(6)
C7 C8 C9 C10 107.3(6)
C7 C8 C9 C12 -111.1(5)
C8 C7 C9 C10 -108.3(6)
C23 C7 C9 C10 -3.2(8)
C6 C7 C9 C10 140.5(6)
C8 C7 C9 C12 111.7(7)
C23 C7 C9 C12 -143.2(6)
C6 C7 C9 C12 0.5(10)
C23 C7 C9 C8 105.1(6)
C6 C7 C9 C8 -111.2(7)
C11 N1 C10 O5 169.1(6)
S1 N1 C10 O5 2.8(8)
C11 N1 C10 C9 -10.0(6)
S1 N1 C10 C9 -176.4(4)
C12 C9 C10 O5 -167.8(6)
C8 C9 C10 O5 -20.2(9)
C7 C9 C10 O5 46.1(9)
C12 C9 C10 N1 11.3(6)
C8 C9 C10 N1 158.9(5)
C7 C9 C10 N1 -134.8(5)
C10 N1 C11 C16 -173.5(6)
S1 N1 C11 C16 -8.0(9)
C10 N1 C11 C12 4.9(6)
S1 N1 C11 C12 170.4(4)
C16 C11 C12 C13 1.1(9)
N1 C11 C12 C13 -177.4(5)
C16 C11 C12 C9 -179.1(6)
N1 C11 C12 C9 2.4(6)
C10 C9 C12 C13 171.2(6)
C8 C9 C12 C13 25.5(9)
C7 C9 C12 C13 -44.6(10)
C10 C9 C12 C11 -8.5(6)
C8 C9 C12 C11 -154.3(5)
C7 C9 C12 C11 135.6(6)
C11 C12 C13 C14 -0.5(9)
C9 C12 C13 C14 179.7(6)
C12 C13 C14 C15 -1.3(11)
C13 C14 C15 C16 2.6(12)
C14 C15 C16 C11 -2.1(12)
C12 C11 C16 C15 0.2(10)
N1 C11 C16 C15 178.4(6)
O1 S1 C17 C18 161.1(5)
O2 S1 C17 C18 26.5(6)
N1 S1 C17 C18 -87.2(5)
O1 S1 C17 C22 -22.2(6)
O2 S1 C17 C22 -156.7(5)
N1 S1 C17 C22 89.6(5)
C22 C17 C18 C19 -1.3(9)
S1 C17 C18 C19 175.4(5)
C17 C18 C19 C20 0.6(10)
C18 C19 C20 C21 0.9(10)
C18 C19 C20 N2 -177.2(6)
C19 C20 C21 C22 -1.7(11)
N2 C20 C21 C22 176.3(6)
C20 C21 C22 C17 1.0(11)
C18 C17 C22 C21 0.5(9)
S1 C17 C22 C21 -176.3(5)
C8 C7 C23 F1 152.1(5)
C6 C7 C23 F1 -61.8(7)
C9 C7 C23 F1 84.1(7)
C4 C3 C24 C25 -150.5(13)
C2 C3 C24 C25 32.1(18)
C3 C24 C25 C26 -170.2(19)
C24 C25 C26 C27 -45(3)
C21 C20 N2 O3 -178.9(8)
C19 C20 N2 O3 -0.8(11)
C21 C20 N2 O4 -1.2(10)
C19 C20 N2 O4 176.9(7)
